data_4036902
loop_
_publ_author_name
'Feng, Zeya'
'Jiao, Lijuan'
'Feng, Yuanmei'
'Yu, Changjiang'
'Chen, Na'
'Wei, Yun'
'Mu, Xiaolong'
'Hao, Erhong'

_publ_section_title
;
 Regioselective and Stepwise Syntheses of Functionalized BODIPY Dyes
 through Palladium-Catalyzed Cross-Coupling Reactions and Direct C-H
 Arylations.
;
_journal_issue 15
_journal_name_full 'The Journal of organic chemistry'
_journal_page_first 6281
_journal_page_last 6291
_journal_paper_doi 10.1021/acs.joc.6b00858
_journal_volume 81
_journal_year 2016
_chemical_formula_sum 'C32 H27 B Br2 F2 N2 O2'
_chemical_formula_weight 680.19
_space_group_IT_number 2
_space_group_name_Hall '-P 1'
_space_group_name_H-M_alt 'P -1'
_symmetry_cell_setting triclinic
_symmetry_space_group_name_H-M 'P -1'
_atom_sites_solution_hydrogens geom
_atom_sites_solution_primary direct
_atom_sites_solution_secondary difmap
_audit_creation_method SHELXL-97
_cell_angle_alpha 87.3390(10)
_cell_angle_beta 78.7590(10)
_cell_angle_gamma 80.7180(10)
_cell_formula_units_Z 2
_cell_length_a 10.0689(9)
_cell_length_b 11.1065(10)
_cell_length_c 13.8179(13)
_cell_measurement_reflns_used 5172
_cell_measurement_temperature 293(2)
_cell_measurement_theta_max 0.00
_cell_measurement_theta_min 0.00
_cell_volume 1495.6(2)
_computing_cell_refinement 'Bruker SMART'
_computing_data_collection 'Bruker SMART'
_computing_data_reduction 'Bruker SAINT'
_computing_molecular_graphics 'Bruker SHELXTL'
_computing_publication_material 'Bruker SHELXTL'
_computing_structure_refinement 'SHELXL-97 (Sheldrick, 1997)'
_computing_structure_solution 'SHELXS-97 (Sheldrick, 1990)'
_diffrn_ambient_temperature 293(2)
_diffrn_measured_fraction_theta_full 0.971
_diffrn_measured_fraction_theta_max 0.971
_diffrn_measurement_device_type 'CCD area detector'
_diffrn_measurement_method 'phi and omega scans'
_diffrn_radiation_monochromator graphite
_diffrn_radiation_source 'fine-focus sealed tube'
_diffrn_radiation_type MoK\a
_diffrn_radiation_wavelength 0.71073
_diffrn_reflns_av_R_equivalents 0.0191
_diffrn_reflns_av_sigmaI/netI 0.0318
_diffrn_reflns_limit_h_max 13
_diffrn_reflns_limit_h_min -13
_diffrn_reflns_limit_k_max 14
_diffrn_reflns_limit_k_min -14
_diffrn_reflns_limit_l_max 16
_diffrn_reflns_limit_l_min -18
_diffrn_reflns_number 13155
_diffrn_reflns_theta_full 27.74
_diffrn_reflns_theta_max 27.74
_diffrn_reflns_theta_min 1.50
_exptl_absorpt_coefficient_mu 2.755
_exptl_absorpt_correction_T_max 0.7334
_exptl_absorpt_correction_T_min 0.6369
_exptl_absorpt_correction_type multi-scan
_exptl_crystal_colour colorless
_exptl_crystal_density_diffrn 1.510
_exptl_crystal_density_method 'not measured'
_exptl_crystal_description block
_exptl_crystal_F_000 684
_exptl_crystal_size_max 0.18
_exptl_crystal_size_mid 0.15
_exptl_crystal_size_min 0.12
_refine_diff_density_max 1.235
_refine_diff_density_min -0.640
_refine_diff_density_rms 0.070
_refine_ls_extinction_method none
_refine_ls_goodness_of_fit_ref 0.963
_refine_ls_hydrogen_treatment mixed
_refine_ls_matrix_type full
_refine_ls_number_parameters 375
_refine_ls_number_reflns 6824
_refine_ls_number_restraints 15
_refine_ls_restrained_S_all 0.970
_refine_ls_R_factor_all 0.0744
_refine_ls_R_factor_gt 0.0481
_refine_ls_shift/su_max 0.002
_refine_ls_shift/su_mean 0.000
_refine_ls_structure_factor_coef Fsqd
_refine_ls_weighting_details 'calc w=1/[\s^2^(Fo^2^)+(0.0662P)^2^+1.8404P] where P=(Fo^2^+2Fc^2^)/3'
_refine_ls_weighting_scheme calc
_refine_ls_wR_factor_gt 0.1259
_refine_ls_wR_factor_ref 0.1412
_reflns_number_gt 4680
_reflns_number_total 6824
_reflns_threshold_expression >2sigma(I)
_cod_data_source_file jo6b00858_si_003.cif
_cod_data_source_block 150318b_0m
_cod_depositor_comments
;
The following automatic conversions were performed:

data item '_symmetry_cell_setting' value 'Triclinic' was changed to
'triclinic' in accordance with the
/home/saulius/struct/COD-crude-data/automatic-downloads/DataCite-retrospective/ACS/depositions/lib/dictionaries/cif_core.dic
dictionary named 'cif_core.dic' version 2.4.2 last updated on
2011-04-26.

Automatic conversion script
Id: cif_fix_values 6909 2019-04-08 15:41:33Z antanas 
;
_cod_original_sg_symbol_H-M P-1
_cod_database_code 4036902

loop_
_symmetry_equiv_pos_as_xyz
'x, y, z'
'-x, -y, -z'

loop_
_atom_site_label
_atom_site_type_symbol
_atom_site_fract_x
_atom_site_fract_y
_atom_site_fract_z
_atom_site_U_iso_or_equiv
_atom_site_adp_type
_atom_site_occupancy
_atom_site_symmetry_multiplicity
_atom_site_calc_flag
_atom_site_refinement_flags
B1 B 0.7956(4) 0.5301(3) 0.9444(3) 0.0414(8) Uani 1 1 d .
Br1 Br 0.84227(5) 0.10121(3) 1.15998(3) 0.06703(16) Uani 1 1 d .
Br2 Br 0.90282(7) 0.71656(4) 0.56540(3) 0.0913(2) Uani 1 1 d .
C1 C 0.7980(3) 0.3392(3) 1.0629(2) 0.0388(7) Uani 1 1 d .
C2 C 0.8600(3) 0.2151(3) 1.0564(2) 0.0433(7) Uani 1 1 d .
C3 C 0.9256(4) 0.1918(3) 0.9612(2) 0.0440(7) Uani 1 1 d .
H3 H 0.9743 0.1177 0.9365 0.053 Uiso 1 1 calc R
C4 C 0.9049(3) 0.3020(3) 0.9081(2) 0.0388(7) Uani 1 1 d .
C5 C 0.9505(3) 0.3275(3) 0.8092(2) 0.0404(7) Uani 1 1 d .
C6 C 0.9196(4) 0.4449(3) 0.7707(2) 0.0449(8) Uani 1 1 d .
C7 C 0.9473(4) 0.4876(3) 0.6729(3) 0.0579(10) Uani 1 1 d .
H7 H 0.9951 0.4429 0.6182 0.069 Uiso 1 1 calc R
C8 C 0.8897(5) 0.6081(3) 0.6738(3) 0.0596(10) Uani 1 1 d .
C9 C 0.8263(4) 0.6405(3) 0.7719(2) 0.0466(8) Uani 1 1 d .
C10 C 0.7134(4) 0.4035(3) 1.1554(3) 0.0520(6) Uani 1 1 d U
C11 C 0.5843(4) 0.4555(3) 1.1585(3) 0.0554(6) Uani 1 1 d U
H11 H 0.5422 0.4511 1.1048 0.067 Uiso 1 1 calc R
C12 C 0.5130(5) 0.5167(5) 1.2433(4) 0.0875(16) Uani 1 1 d .
H12 H 0.4213 0.5503 1.2475 0.105 Uiso 1 1 calc R
C13 C 0.5783(6) 0.5280(5) 1.3218(4) 0.0868(15) Uani 1 1 d .
C14 C 0.7106(6) 0.4700(5) 1.3180(3) 0.0851(15) Uani 1 1 d .
H14 H 0.7541 0.4738 1.3711 0.102 Uiso 1 1 calc R
C15 C 0.7789(4) 0.4055(4) 1.2337(3) 0.0562(6) Uani 1 1 d U
H15 H 0.8676 0.3643 1.2306 0.067 Uiso 1 1 calc R
C16 C 0.5766(10) 0.6362(7) 1.4708(5) 0.167(4) Uani 1 1 d .
H16A H 0.5998 0.5681 1.5129 0.250 Uiso 1 1 calc R
H16B H 0.5186 0.7007 1.5098 0.250 Uiso 1 1 calc R
H16C H 0.6588 0.6649 1.4374 0.250 Uiso 1 1 calc R
C17 C 1.0323(4) 0.2287(3) 0.7423(2) 0.0445(8) Uani 1 1 d .
C18 C 0.9659(4) 0.1677(3) 0.6841(2) 0.0523(9) Uani 1 1 d .
C19 C 1.0462(5) 0.0757(4) 0.6229(3) 0.0663(11) Uani 1 1 d .
H19 H 1.0034 0.0326 0.5852 0.080 Uiso 1 1 calc R
C20 C 1.1842(5) 0.0467(4) 0.6163(3) 0.0685(12) Uani 1 1 d .
C21 C 1.2459(4) 0.1088(3) 0.6745(3) 0.0614(11) Uani 1 1 d .
H21 H 1.3404 0.0906 0.6699 0.074 Uiso 1 1 calc R
C22 C 1.1719(4) 0.1980(3) 0.7402(3) 0.0528(9) Uani 1 1 d .
C23 C 0.8148(5) 0.1966(5) 0.6863(4) 0.0779(13) Uani 1 1 d .
H23A H 0.7978 0.2551 0.6351 0.117 Uiso 1 1 calc R
H23B H 0.7694 0.2298 0.7493 0.117 Uiso 1 1 calc R
H23C H 0.7805 0.1234 0.6760 0.117 Uiso 1 1 calc R
C24 C 1.2682(7) -0.0526(5) 0.5479(4) 0.113(2) Uani 1 1 d .
H24A H 1.2197 -0.1208 0.5517 0.169 Uiso 1 1 calc R
H24B H 1.3549 -0.0784 0.5676 0.169 Uiso 1 1 calc R
H24C H 1.2832 -0.0214 0.4814 0.169 Uiso 1 1 calc R
C25 C 1.2430(5) 0.2538(4) 0.8094(3) 0.0701(12) Uani 1 1 d .
H25A H 1.2039 0.3382 0.8189 0.105 Uiso 1 1 calc R
H25B H 1.3389 0.2476 0.7816 0.105 Uiso 1 1 calc R
H25C H 1.2313 0.2112 0.8718 0.105 Uiso 1 1 calc R
C26 C 0.7509(4) 0.7642(3) 0.8056(2) 0.0444(8) Uani 1 1 d .
C27 C 0.7864(4) 0.8267(3) 0.8743(3) 0.0506(8) Uani 1 1 d .
H27 H 0.8586 0.7923 0.9047 0.061 Uiso 1 1 calc R
C28 C 0.7163(4) 0.9433(3) 0.9010(3) 0.0531(9) Uani 1 1 d .
H28 H 0.7420 0.9864 0.9486 0.064 Uiso 1 1 calc R
C29 C 0.6096(4) 0.9930(3) 0.8565(3) 0.0567(9) Uani 1 1 d .
C30 C 0.5720(5) 0.9269(4) 0.7865(4) 0.0752(13) Uani 1 1 d .
H30 H 0.4992 0.9603 0.7564 0.090 Uiso 1 1 calc R
C31 C 0.6408(5) 0.8129(4) 0.7612(3) 0.0710(12) Uani 1 1 d .
H31 H 0.6143 0.7683 0.7149 0.085 Uiso 1 1 calc R
C32 C 0.5642(5) 1.1810(4) 0.9444(4) 0.0751(13) Uani 1 1 d .
H32A H 0.5699 1.1364 1.0051 0.113 Uiso 1 1 calc R
H32B H 0.4941 1.2511 0.9567 0.113 Uiso 1 1 calc R
H32C H 0.6506 1.2070 0.9180 0.113 Uiso 1 1 calc R
F1 F 0.6593(2) 0.5731(2) 0.96668(17) 0.0677(6) Uani 1 1 d .
F2 F 0.8691(3) 0.59262(18) 0.99203(16) 0.0655(6) Uani 1 1 d .
N1 N 0.8256(3) 0.3908(2) 0.97249(18) 0.0367(6) Uani 1 1 d .
N2 N 0.8464(3) 0.5403(2) 0.82979(19) 0.0419(6) Uani 1 1 d .
O1 O 0.5049(5) 0.5987(4) 1.3988(3) 0.1281(17) Uani 1 1 d .
O2 O 0.5314(3) 1.1047(3) 0.8754(3) 0.0800(10) Uani 1 1 d .

loop_
_atom_site_aniso_label
_atom_site_aniso_U_11
_atom_site_aniso_U_22
_atom_site_aniso_U_33
_atom_site_aniso_U_23
_atom_site_aniso_U_13
_atom_site_aniso_U_12
B1 0.057(2) 0.0305(17) 0.0332(17) -0.0020(13) -0.0080(16) 0.0029(15)
Br1 0.0857(3) 0.0449(2) 0.0567(2) 0.01837(17) 0.0031(2) 0.00520(18)
Br2 0.1611(6) 0.0546(3) 0.0415(2) 0.01251(18) -0.0061(3) 0.0133(3)
C1 0.0440(17) 0.0358(16) 0.0368(16) 0.0024(12) -0.0102(13) -0.0045(13)
C2 0.0509(19) 0.0357(16) 0.0412(17) 0.0071(13) -0.0086(14) -0.0031(13)
C3 0.055(2) 0.0298(15) 0.0454(18) -0.0002(13) -0.0113(15) 0.0002(13)
C4 0.0500(18) 0.0296(14) 0.0350(15) -0.0023(12) -0.0094(13) 0.0016(12)
C5 0.0533(19) 0.0311(15) 0.0361(16) -0.0053(12) -0.0125(14) 0.0018(13)
C6 0.064(2) 0.0327(16) 0.0336(15) -0.0027(12) -0.0083(15) 0.0055(14)
C7 0.090(3) 0.0419(19) 0.0353(17) -0.0031(14) -0.0096(18) 0.0079(18)
C8 0.097(3) 0.0408(19) 0.0356(17) 0.0064(14) -0.0134(18) 0.0044(18)
C9 0.067(2) 0.0327(16) 0.0368(16) 0.0024(13) -0.0128(15) 0.0033(14)
C10 0.0634(13) 0.0477(13) 0.0406(11) 0.0018(10) -0.0056(10) -0.0022(11)
C11 0.0643(14) 0.0522(14) 0.0448(13) 0.0025(11) -0.0048(11) -0.0022(12)
C12 0.076(3) 0.088(3) 0.075(3) 0.001(3) 0.016(3) 0.021(3)
C13 0.102(4) 0.077(3) 0.063(3) -0.007(2) 0.017(3) 0.004(3)
C14 0.111(4) 0.095(4) 0.046(2) -0.010(2) -0.007(2) -0.014(3)
C15 0.0663(14) 0.0541(14) 0.0433(12) 0.0001(11) -0.0064(11) -0.0004(12)
C16 0.261(11) 0.134(6) 0.093(5) -0.061(5) 0.053(6) -0.086(7)
C17 0.066(2) 0.0307(15) 0.0324(15) -0.0001(12) -0.0083(15) 0.0045(14)
C18 0.077(3) 0.0428(18) 0.0351(17) -0.0073(14) -0.0089(16) -0.0039(17)
C19 0.105(4) 0.049(2) 0.043(2) -0.0156(16) -0.016(2) 0.001(2)
C20 0.112(4) 0.045(2) 0.0374(19) -0.0116(16) -0.009(2) 0.017(2)
C21 0.072(3) 0.052(2) 0.047(2) 0.0004(17) -0.0046(18) 0.0196(18)
C22 0.072(2) 0.0388(18) 0.0431(18) -0.0026(14) -0.0109(17) 0.0065(16)
C23 0.085(3) 0.084(3) 0.068(3) -0.025(2) -0.017(2) -0.015(3)
C24 0.152(5) 0.092(4) 0.077(4) -0.047(3) -0.024(3) 0.048(4)
C25 0.070(3) 0.065(3) 0.075(3) -0.012(2) -0.024(2) 0.008(2)
C26 0.056(2) 0.0369(16) 0.0352(16) 0.0073(13) -0.0095(14) 0.0072(14)
C27 0.0490(19) 0.0371(17) 0.066(2) 0.0059(16) -0.0185(17) 0.0013(14)
C28 0.058(2) 0.0381(18) 0.064(2) -0.0073(16) -0.0163(18) -0.0036(15)
C29 0.056(2) 0.0371(18) 0.074(3) -0.0007(17) -0.0121(19) 0.0035(15)
C30 0.082(3) 0.052(2) 0.096(3) -0.004(2) -0.049(3) 0.015(2)
C31 0.094(3) 0.053(2) 0.072(3) -0.009(2) -0.042(2) 0.007(2)
C32 0.068(3) 0.046(2) 0.104(4) -0.018(2) -0.004(2) 0.0023(19)
F1 0.0583(13) 0.0593(13) 0.0688(14) 0.0139(11) 0.0027(11) 0.0185(10)
F2 0.1152(19) 0.0404(11) 0.0506(12) -0.0015(9) -0.0346(12) -0.0180(12)
N1 0.0450(14) 0.0294(12) 0.0345(13) -0.0028(10) -0.0091(11) -0.0002(10)
N2 0.0602(17) 0.0285(12) 0.0342(13) 0.0005(10) -0.0113(12) 0.0037(11)
O1 0.157(4) 0.118(3) 0.081(3) -0.027(3) 0.039(3) -0.004(3)
O2 0.0713(19) 0.0473(16) 0.119(3) -0.0212(17) -0.0315(18) 0.0186(13)

loop_
_atom_type_symbol
_atom_type_description
_atom_type_scat_dispersion_real
_atom_type_scat_dispersion_imag
_atom_type_scat_source
C C 0.0033 0.0016 'International Tables Vol C Tables 4.2.6.8 and 6.1.1.4'
H H 0.0000 0.0000 'International Tables Vol C Tables 4.2.6.8 and 6.1.1.4'
B B 0.0013 0.0007 'International Tables Vol C Tables 4.2.6.8 and 6.1.1.4'
N N 0.0061 0.0033 'International Tables Vol C Tables 4.2.6.8 and 6.1.1.4'
O O 0.0106 0.0060 'International Tables Vol C Tables 4.2.6.8 and 6.1.1.4'
F F 0.0171 0.0103 'International Tables Vol C Tables 4.2.6.8 and 6.1.1.4'
Br Br -0.2901 2.4595 'International Tables Vol C Tables 4.2.6.8 and 6.1.1.4'

loop_
_geom_angle_atom_site_label_1
_geom_angle_atom_site_label_2
_geom_angle_atom_site_label_3
_geom_angle
F2 B1 F1 111.7(3)
F2 B1 N2 109.7(3)
F1 B1 N2 109.1(3)
F2 B1 N1 108.6(3)
F1 B1 N1 111.1(3)
N2 B1 N1 106.4(2)
N1 C1 C2 107.9(3)
N1 C1 C10 125.7(3)
C2 C1 C10 126.4(3)
C3 C2 C1 108.9(3)
C3 C2 Br1 126.3(2)
C1 C2 Br1 124.7(2)
C2 C3 C4 106.4(3)
C2 C3 H3 126.8
C4 C3 H3 126.8
C5 C4 C3 129.5(3)
C5 C4 N1 121.9(3)
C3 C4 N1 108.6(3)
C4 C5 C6 120.5(3)
C4 C5 C17 120.1(3)
C6 C5 C17 119.3(3)
C7 C6 C5 129.5(3)
C7 C6 N2 108.8(3)
C5 C6 N2 121.7(3)
C8 C7 C6 106.3(3)
C8 C7 H7 126.8
C6 C7 H7 126.8
C7 C8 C9 108.9(3)
C7 C8 Br2 125.9(3)
C9 C8 Br2 125.0(3)
N2 C9 C8 107.6(3)
N2 C9 C26 126.1(3)
C8 C9 C26 126.2(3)
C11 C10 C15 122.5(4)
C11 C10 C1 121.2(3)
C15 C10 C1 116.4(3)
C10 C11 C12 119.0(4)
C10 C11 H11 120.5
C12 C11 H11 120.5
C11 C12 C13 120.3(5)
C11 C12 H12 119.8
C13 C12 H12 119.8
C14 C13 O1 123.8(6)
C14 C13 C12 119.4(4)
O1 C13 C12 116.8(5)
C13 C14 C15 119.3(5)
C13 C14 H14 120.4
C15 C14 H14 120.4
C10 C15 C14 119.3(4)
C10 C15 H15 120.4
C14 C15 H15 120.4
O1 C16 H16A 109.5
O1 C16 H16B 109.5
H16A C16 H16B 109.5
O1 C16 H16C 109.5
H16A C16 H16C 109.5
H16B C16 H16C 109.5
C22 C17 C18 121.2(3)
C22 C17 C5 119.5(3)
C18 C17 C5 119.3(3)
C17 C18 C19 117.4(4)
C17 C18 C23 122.6(3)
C19 C18 C23 120.0(4)
C20 C19 C18 122.9(4)
C20 C19 H19 118.6
C18 C19 H19 118.6
C19 C20 C21 118.0(3)
C19 C20 C24 121.3(5)
C21 C20 C24 120.6(5)
C20 C21 C22 122.3(4)
C20 C21 H21 118.8
C22 C21 H21 118.8
C17 C22 C21 118.1(4)
C17 C22 C25 122.0(3)
C21 C22 C25 119.8(4)
C18 C23 H23A 109.5
C18 C23 H23B 109.5
H23A C23 H23B 109.5
C18 C23 H23C 109.5
H23A C23 H23C 109.5
H23B C23 H23C 109.5
C20 C24 H24A 109.5
C20 C24 H24B 109.5
H24A C24 H24B 109.5
C20 C24 H24C 109.5
H24A C24 H24C 109.5
H24B C24 H24C 109.5
C22 C25 H25A 109.5
C22 C25 H25B 109.5
H25A C25 H25B 109.5
C22 C25 H25C 109.5
H25A C25 H25C 109.5
H25B C25 H25C 109.5
C27 C26 C31 120.3(3)
C27 C26 C9 122.7(3)
C31 C26 C9 117.0(3)
C26 C27 C28 120.8(3)
C26 C27 H27 119.6
C28 C27 H27 119.6
C29 C28 C27 119.3(4)
C29 C28 H28 120.3
C27 C28 H28 120.3
O2 C29 C28 126.0(4)
O2 C29 C30 114.5(4)
C28 C29 C30 119.5(3)
C31 C30 C29 120.7(4)
C31 C30 H30 119.7
C29 C30 H30 119.7
C30 C31 C26 119.3(4)
C30 C31 H31 120.3
C26 C31 H31 120.3
O2 C32 H32A 109.5
O2 C32 H32B 109.5
H32A C32 H32B 109.5
O2 C32 H32C 109.5
H32A C32 H32C 109.5
H32B C32 H32C 109.5
C1 N1 C4 108.2(2)
C1 N1 B1 127.2(3)
C4 N1 B1 124.0(3)
C9 N2 C6 108.4(3)
C9 N2 B1 126.9(3)
C6 N2 B1 124.7(2)
C13 O1 C16 118.8(6)
C29 O2 C32 118.8(3)

loop_
_geom_bond_atom_site_label_1
_geom_bond_atom_site_label_2
_geom_bond_distance
B1 F2 1.364(4)
B1 F1 1.358(4)
B1 N2 1.572(4)
B1 N1 1.573(4)
Br1 C2 1.868(3)
Br2 C8 1.876(3)
C1 N1 1.347(4)
C1 C2 1.418(4)
C1 C10 1.527(5)
C2 C3 1.368(5)
C3 C4 1.404(4)
C3 H3 0.9300
C4 C5 1.386(4)
C4 N1 1.397(4)
C5 C6 1.397(4)
C5 C17 1.498(4)
C6 C7 1.402(5)
C6 N2 1.388(4)
C7 C8 1.370(5)
C7 H7 0.9300
C8 C9 1.416(5)
C9 N2 1.351(4)
C9 C26 1.506(4)
C10 C11 1.328(5)
C10 C15 1.375(5)
C11 C12 1.393(6)
C11 H11 0.9300
C12 C13 1.394(8)
C12 H12 0.9300
C13 C14 1.375(8)
C13 O1 1.371(6)
C14 C15 1.396(6)
C14 H14 0.9300
C15 H15 0.9300
C16 O1 1.449(9)
C16 H16A 0.9600
C16 H16B 0.9600
C16 H16C 0.9600
C17 C22 1.386(5)
C17 C18 1.399(5)
C18 C19 1.400(5)
C18 C23 1.498(6)
C19 C20 1.361(7)
C19 H19 0.9300
C20 C21 1.377(6)
C20 C24 1.519(5)
C21 C22 1.394(5)
C21 H21 0.9300
C22 C25 1.509(6)
C23 H23A 0.9600
C23 H23B 0.9600
C23 H23C 0.9600
C24 H24A 0.9600
C24 H24B 0.9600
C24 H24C 0.9600
C25 H25A 0.9600
C25 H25B 0.9600
C25 H25C 0.9600
C26 C27 1.335(5)
C26 C31 1.392(5)
C27 C28 1.400(5)
C27 H27 0.9300
C28 C29 1.368(5)
C28 H28 0.9300
C29 O2 1.364(4)
C29 C30 1.385(6)
C30 C31 1.367(6)
C30 H30 0.9300
C31 H31 0.9300
C32 O2 1.423(5)
C32 H32A 0.9600
C32 H32B 0.9600
C32 H32C 0.9600
